data_4070132
loop_
_publ_author_name
'Kong, Yong'
'Ren, Hongping'
'Xu, Shansheng'
'Song, Haibin'
'Liu, Binyuan'
'Wang, Baiquan'

_publ_section_title
;
 Synthesis, Structures, and Norbornene Polymerization Behavior of
 Bis(aryloxide-N-heterocyclic carbene) Palladium Complexes
;
_journal_issue 20
_journal_name_full Organometallics
_journal_page_first 5934
_journal_paper_doi 10.1021/om900625r
_journal_volume 28
_journal_year 2009
_chemical_formula_sum 'C21 H33 Br Cl2 N2 O'
_chemical_formula_weight 480.30
_chemical_name_systematic
; 
 ? 
;
_space_group_IT_number 2
_symmetry_cell_setting triclinic
_symmetry_space_group_name_Hall '-P 1'
_symmetry_space_group_name_H-M 'P -1'
_atom_sites_solution_hydrogens geom
_atom_sites_solution_primary direct
_atom_sites_solution_secondary difmap
_audit_creation_method SHELXL-97
_cell_angle_alpha 69.28(3)
_cell_angle_beta 78.09(3)
_cell_angle_gamma 69.28(3)
_cell_formula_units_Z 2
_cell_length_a 9.5080(19)
_cell_length_b 10.304(2)
_cell_length_c 13.847(3)
_cell_measurement_reflns_used 3434
_cell_measurement_temperature 113(2)
_cell_measurement_theta_max 27.449
_cell_measurement_theta_min 2.226
_cell_volume 1181.7(5)
_computing_cell_refinement crystalclear
_computing_data_collection crystalclear
_computing_data_reduction crystalclear
_computing_molecular_graphics 'Bruker SHELXTL'
_computing_publication_material 'Bruker SHELXTL'
_computing_structure_refinement 'SHELXL-97 (Sheldrick, 1997)'
_computing_structure_solution 'SHELXS-97 (Sheldrick, 1990)'
_diffrn_ambient_temperature 113(2)
_diffrn_measured_fraction_theta_full 0.990
_diffrn_measured_fraction_theta_max 0.990
_diffrn_measurement_device_type 'rigaku saturn'
_diffrn_measurement_method '\w scans'
_diffrn_radiation_monochromator confocal
_diffrn_radiation_source 'rotating anode'
_diffrn_radiation_type MoK\a
_diffrn_radiation_wavelength 0.71073
_diffrn_reflns_av_R_equivalents 0.0322
_diffrn_reflns_av_sigmaI/netI 0.0590
_diffrn_reflns_limit_h_max 5
_diffrn_reflns_limit_h_min -11
_diffrn_reflns_limit_k_max 10
_diffrn_reflns_limit_k_min -12
_diffrn_reflns_limit_l_max 15
_diffrn_reflns_limit_l_min -16
_diffrn_reflns_number 6885
_diffrn_reflns_theta_full 25.02
_diffrn_reflns_theta_max 25.02
_diffrn_reflns_theta_min 2.22
_diffrn_standards_decay_% 0
_diffrn_standards_interval_count 0
_diffrn_standards_interval_time 0
_diffrn_standards_number 0
_exptl_absorpt_coefficient_mu 1.979
_exptl_absorpt_correction_T_max 0.8267
_exptl_absorpt_correction_T_min 0.6930
_exptl_absorpt_correction_type multi-scan
_exptl_absorpt_process_details crystalclear
_exptl_crystal_density_diffrn 1.350
_exptl_crystal_density_method 'not measured'
_exptl_crystal_F_000 500
_exptl_crystal_size_max 0.20
_exptl_crystal_size_mid 0.18
_exptl_crystal_size_min 0.10
_refine_diff_density_max 0.642
_refine_diff_density_min -0.845
_refine_diff_density_rms 0.078
_refine_ls_extinction_method none
_refine_ls_goodness_of_fit_ref 1.065
_refine_ls_hydrogen_treatment constr
_refine_ls_matrix_type full
_refine_ls_number_parameters 253
_refine_ls_number_reflns 4139
_refine_ls_number_restraints 6
_refine_ls_restrained_S_all 1.072
_refine_ls_R_factor_all 0.0418
_refine_ls_R_factor_gt 0.0337
_refine_ls_shift/su_max 0.001
_refine_ls_shift/su_mean 0.000
_refine_ls_structure_factor_coef Fsqd
_refine_ls_weighting_details 'calc w=1/[\s^2^(Fo^2^)+(0.0466P)^2^+0.0000P] where P=(Fo^2^+2Fc^2^)/3'
_refine_ls_weighting_scheme calc
_refine_ls_wR_factor_gt 0.0887
_refine_ls_wR_factor_ref 0.0905
_reflns_number_gt 3101
_reflns_number_total 4139
_reflns_threshold_expression >2sigma(I)
_cod_data_source_file om900625r_si_001.cif
_cod_data_source_block r80729a
_cod_depositor_comments
;
The following automatic conversions were performed:

'_symmetry_cell_setting' value 'Triclinic' changed to 'triclinic'
according to /home/saulius/struct/CIF-dictionaries/cif_core.dic
dictionary named 'cif_core.dic' version 2.4.2 from
2011-04-26.

'_exptl_absorpt_correction_type' value 'MULTI-SCAN'
changed to 'multi-scan' according to
/home/saulius/struct/CIF-dictionaries/cif_core.dic dictionary named
'cif_core.dic' version 2.4.2 from
2011-04-26.

'_refine_ls_hydrogen_treatment' value 'CONSTR' changed
to 'constr' according to
/home/saulius/struct/CIF-dictionaries/cif_core.dic dictionary named
'cif_core.dic' version 2.4.2 from 2011-04-26.

Automatic conversion script
Id: cif_fix_values 1715 2011-07-08 13:25:40Z adriana 
;
_cod_original_cell_volume 1181.6(4)
_cod_original_sg_symbol_H-M P-1
_cod_database_code 4070132

loop_
_symmetry_equiv_pos_as_xyz
'x, y, z'
'-x, -y, -z'

loop_
_atom_site_label
_atom_site_type_symbol
_atom_site_fract_x
_atom_site_fract_y
_atom_site_fract_z
_atom_site_U_iso_or_equiv
_atom_site_adp_type
_atom_site_occupancy
_atom_site_symmetry_multiplicity
_atom_site_calc_flag
_atom_site_refinement_flags
O1 O 0.3340(2) 0.9296(2) 0.70472(13) 0.0150(4) Uani 1 1 d .
H1 H 0.2772 0.9912 0.6617 0.022 Uiso 1 1 calc R
N1 N 0.3031(2) 0.8231(2) 0.55330(15) 0.0107(5) Uani 1 1 d .
N2 N 0.2485(2) 0.9386(2) 0.39529(15) 0.0119(5) Uani 1 1 d .
C1 C 0.2861(3) 0.7430(3) 0.66246(18) 0.0112(6) Uani 1 1 d .
C2 C 0.2565(3) 0.6135(3) 0.68986(19) 0.0128(6) Uani 1 1 d .
H2 H 0.2466 0.5791 0.6387 0.015 Uiso 1 1 calc R
C3 C 0.2411(3) 0.5327(3) 0.79394(19) 0.0111(6) Uani 1 1 d .
C4 C 0.2598(3) 0.5910(3) 0.86599(19) 0.0117(6) Uani 1 1 d .
H4 H 0.2519 0.5379 0.9358 0.014 Uiso 1 1 calc R
C5 C 0.2893(3) 0.7217(3) 0.84066(18) 0.0110(6) Uani 1 1 d .
C6 C 0.3017(3) 0.8023(3) 0.73460(19) 0.0113(6) Uani 1 1 d .
C7 C 0.2123(3) 0.3870(3) 0.8238(2) 0.0147(6) Uani 1 1 d .
C8 C 0.3568(4) 0.2762(4) 0.7943(3) 0.0379(9) Uani 1 1 d U
H8A H 0.4375 0.2669 0.8305 0.057 Uiso 1 1 calc R
H8B H 0.3832 0.3089 0.7209 0.057 Uiso 1 1 calc R
H8C H 0.3403 0.1833 0.8130 0.057 Uiso 1 1 calc R
C9 C 0.0827(4) 0.4019(4) 0.7665(2) 0.0317(8) Uani 1 1 d .
H9A H 0.0675 0.3086 0.7843 0.047 Uiso 1 1 calc R
H9B H 0.1077 0.4365 0.6931 0.047 Uiso 1 1 calc R
H9C H -0.0081 0.4699 0.7863 0.047 Uiso 1 1 calc R
C10 C 0.1695(4) 0.3277(3) 0.9396(2) 0.0262(7) Uani 1 1 d .
H10A H 0.2527 0.3079 0.9773 0.039 Uiso 1 1 calc R
H10B H 0.1456 0.2393 0.9534 0.039 Uiso 1 1 calc R
H10C H 0.0832 0.3984 0.9609 0.039 Uiso 1 1 calc R
C11 C 0.3040(3) 0.7820(3) 0.92392(19) 0.0135(6) Uani 1 1 d .
C12 C 0.1758(3) 0.9254(3) 0.9199(2) 0.0216(7) Uani 1 1 d .
H12A H 0.0803 0.9067 0.9354 0.032 Uiso 1 1 calc R
H12B H 0.1799 0.9937 0.8517 0.032 Uiso 1 1 calc R
H12C H 0.1872 0.9651 0.9698 0.032 Uiso 1 1 calc R
C13 C 0.2930(4) 0.6751(3) 1.03392(19) 0.0214(7) Uani 1 1 d .
H13A H 0.1956 0.6604 1.0492 0.032 Uiso 1 1 calc R
H13B H 0.3063 0.7148 1.0833 0.032 Uiso 1 1 calc R
H13C H 0.3702 0.5836 1.0378 0.032 Uiso 1 1 calc R
C14 C 0.4590(3) 0.8065(3) 0.9072(2) 0.0197(7) Uani 1 1 d .
H14A H 0.4668 0.8434 0.9600 0.030 Uiso 1 1 calc R
H14B H 0.4694 0.8757 0.8403 0.030 Uiso 1 1 calc R
H14C H 0.5376 0.7158 0.9109 0.030 Uiso 1 1 calc R
C15 C 0.1960(3) 0.8719(3) 0.48889(18) 0.0120(6) Uani 1 1 d .
H15 H 0.1001 0.8609 0.5069 0.014 Uiso 1 1 calc R
C16 C 0.3938(3) 0.9339(3) 0.3995(2) 0.0144(6) Uani 1 1 d .
H16 H 0.4565 0.9736 0.3446 0.017 Uiso 1 1 calc R
C17 C 0.4282(3) 0.8609(3) 0.49834(19) 0.0135(6) Uani 1 1 d .
H17 H 0.5192 0.8401 0.5242 0.016 Uiso 1 1 calc R
C18 C 0.1588(3) 1.0109(3) 0.30334(19) 0.0151(6) Uani 1 1 d .
H18 H 0.0584 0.9982 0.3253 0.018 Uiso 1 1 calc R
C19 C 0.1392(3) 1.1733(3) 0.2643(2) 0.0205(7) Uani 1 1 d .
H19A H 0.1008 1.2133 0.3209 0.031 Uiso 1 1 calc R
H19B H 0.0695 1.2206 0.2120 0.031 Uiso 1 1 calc R
H19C H 0.2350 1.1886 0.2354 0.031 Uiso 1 1 calc R
C20 C 0.2338(4) 0.9363(3) 0.2211(2) 0.0264(7) Uani 1 1 d .
H20A H 0.3284 0.9552 0.1937 0.040 Uiso 1 1 calc R
H20B H 0.1694 0.9732 0.1661 0.040 Uiso 1 1 calc R
H20C H 0.2513 0.8331 0.2512 0.040 Uiso 1 1 calc R
Br1 Br 0.88023(3) 0.80397(3) 0.44712(2) 0.02158(11) Uani 1 1 d .
C21 C 0.7722(3) 0.4923(3) 0.6205(2) 0.0213(7) Uani 1 1 d .
H21A H 0.8499 0.4031 0.6507 0.026 Uiso 1 1 calc R
H21B H 0.8211 0.5576 0.5672 0.026 Uiso 1 1 calc R
Cl1 Cl 0.67319(9) 0.57400(9) 0.71694(5) 0.0280(2) Uani 1 1 d .
Cl2 Cl 0.64794(9) 0.45283(9) 0.56438(6) 0.0303(2) Uani 1 1 d .

loop_
_atom_site_aniso_label
_atom_site_aniso_U_11
_atom_site_aniso_U_22
_atom_site_aniso_U_33
_atom_site_aniso_U_23
_atom_site_aniso_U_13
_atom_site_aniso_U_12
O1 0.0194(11) 0.0137(10) 0.0150(10) -0.0005(7) -0.0035(8) -0.0115(9)
N1 0.0122(12) 0.0109(12) 0.0103(10) -0.0029(9) -0.0002(10) -0.0060(10)
N2 0.0140(12) 0.0139(12) 0.0094(11) -0.0025(9) 0.0019(10) -0.0089(10)
C1 0.0100(13) 0.0161(14) 0.0074(12) -0.0024(10) 0.0020(11) -0.0067(12)
C2 0.0137(14) 0.0155(15) 0.0120(13) -0.0059(11) 0.0001(12) -0.0067(12)
C3 0.0071(13) 0.0120(14) 0.0154(13) -0.0046(10) 0.0007(11) -0.0047(11)
C4 0.0113(14) 0.0119(14) 0.0100(12) -0.0009(10) 0.0001(11) -0.0044(11)
C5 0.0082(13) 0.0148(14) 0.0110(13) -0.0052(10) 0.0008(11) -0.0046(11)
C6 0.0085(13) 0.0122(14) 0.0142(13) -0.0032(11) 0.0005(11) -0.0061(11)
C7 0.0159(15) 0.0159(15) 0.0159(13) -0.0055(11) 0.0010(12) -0.0096(12)
C8 0.0376(12) 0.0335(12) 0.0419(12) -0.0120(9) 0.0014(9) -0.0124(9)
C9 0.043(2) 0.0305(19) 0.0325(17) 0.0012(14) -0.0144(16) -0.0288(17)
C10 0.0363(19) 0.0235(17) 0.0243(15) -0.0011(13) 0.0005(15) -0.0238(15)
C11 0.0162(15) 0.0169(15) 0.0117(13) -0.0052(11) 0.0012(12) -0.0107(12)
C12 0.0232(17) 0.0241(17) 0.0215(15) -0.0132(12) 0.0033(13) -0.0085(14)
C13 0.0347(19) 0.0238(17) 0.0105(13) -0.0066(12) 0.0035(13) -0.0165(14)
C14 0.0203(16) 0.0283(17) 0.0161(14) -0.0065(12) -0.0012(13) -0.0145(14)
C15 0.0127(14) 0.0128(14) 0.0142(13) -0.0057(11) 0.0016(12) -0.0082(12)
C16 0.0114(14) 0.0194(15) 0.0146(14) -0.0047(11) 0.0031(12) -0.0102(12)
C17 0.0108(14) 0.0171(15) 0.0147(13) -0.0058(11) 0.0021(12) -0.0076(12)
C18 0.0105(14) 0.0209(15) 0.0137(13) -0.0025(11) -0.0051(12) -0.0053(12)
C19 0.0225(16) 0.0172(16) 0.0167(14) -0.0007(11) -0.0001(13) -0.0056(13)
C20 0.039(2) 0.0267(18) 0.0148(14) -0.0080(12) -0.0090(15) -0.0058(15)
Br1 0.02053(18) 0.01883(17) 0.02691(18) -0.00514(12) -0.00262(13) -0.00946(13)
C21 0.0178(16) 0.0224(16) 0.0258(15) -0.0097(12) 0.0029(13) -0.0088(13)
Cl1 0.0265(4) 0.0395(5) 0.0220(4) -0.0153(3) -0.0022(3) -0.0090(4)
Cl2 0.0288(4) 0.0345(5) 0.0356(4) -0.0207(4) -0.0069(4) -0.0069(4)

loop_
_atom_type_symbol
_atom_type_description
_atom_type_scat_dispersion_real
_atom_type_scat_dispersion_imag
_atom_type_scat_source
C C 0.0033 0.0016 'International Tables Vol C Tables 4.2.6.8 and 6.1.1.4'
H H 0.0000 0.0000 'International Tables Vol C Tables 4.2.6.8 and 6.1.1.4'
N N 0.0061 0.0033 'International Tables Vol C Tables 4.2.6.8 and 6.1.1.4'
O O 0.0106 0.0060 'International Tables Vol C Tables 4.2.6.8 and 6.1.1.4'
Cl Cl 0.1484 0.1585 'International Tables Vol C Tables 4.2.6.8 and 6.1.1.4'
Br Br -0.2901 2.4595 'International Tables Vol C Tables 4.2.6.8 and 6.1.1.4'

loop_
_geom_angle_atom_site_label_1
_geom_angle_atom_site_label_2
_geom_angle_atom_site_label_3
_geom_angle
C6 O1 H1 109.5
C15 N1 C17 108.5(2)
C15 N1 C1 124.2(2)
C17 N1 C1 127.2(2)
C15 N2 C16 108.6(2)
C15 N2 C18 124.1(2)
C16 N2 C18 127.3(2)
C2 C1 C6 123.2(2)
C2 C1 N1 118.8(2)
C6 C1 N1 118.0(2)
C1 C2 C3 120.4(2)
C1 C2 H2 119.8
C3 C2 H2 119.8
C2 C3 C4 116.2(2)
C2 C3 C7 120.2(2)
C4 C3 C7 123.5(2)
C5 C4 C3 124.6(2)
C5 C4 H4 117.7
C3 C4 H4 117.7
C4 C5 C6 117.8(2)
C4 C5 C11 122.1(2)
C6 C5 C11 120.2(2)
O1 C6 C1 121.7(2)
O1 C6 C5 120.5(2)
C1 C6 C5 117.7(2)
C3 C7 C10 112.9(2)
C3 C7 C8 108.6(2)
C10 C7 C8 108.0(2)
C3 C7 C9 110.1(2)
C10 C7 C9 107.5(2)
C8 C7 C9 109.7(2)
C7 C8 H8A 109.5
C7 C8 H8B 109.5
H8A C8 H8B 109.5
C7 C8 H8C 109.5
H8A C8 H8C 109.5
H8B C8 H8C 109.5
C7 C9 H9A 109.5
C7 C9 H9B 109.5
H9A C9 H9B 109.5
C7 C9 H9C 109.5
H9A C9 H9C 109.5
H9B C9 H9C 109.5
C7 C10 H10A 109.5
C7 C10 H10B 109.5
H10A C10 H10B 109.5
C7 C10 H10C 109.5
H10A C10 H10C 109.5
H10B C10 H10C 109.5
C12 C11 C5 109.4(2)
C12 C11 C14 110.6(2)
C5 C11 C14 110.5(2)
C12 C11 C13 107.9(2)
C5 C11 C13 111.9(2)
C14 C11 C13 106.5(2)
C11 C12 H12A 109.5
C11 C12 H12B 109.5
H12A C12 H12B 109.5
C11 C12 H12C 109.5
H12A C12 H12C 109.5
H12B C12 H12C 109.5
C11 C13 H13A 109.5
C11 C13 H13B 109.5
H13A C13 H13B 109.5
C11 C13 H13C 109.5
H13A C13 H13C 109.5
H13B C13 H13C 109.5
C11 C14 H14A 109.5
C11 C14 H14B 109.5
H14A C14 H14B 109.5
C11 C14 H14C 109.5
H14A C14 H14C 109.5
H14B C14 H14C 109.5
N2 C15 N1 108.7(2)
N2 C15 H15 125.6
N1 C15 H15 125.6
C17 C16 N2 107.2(2)
C17 C16 H16 126.4
N2 C16 H16 126.4
C16 C17 N1 106.9(2)
C16 C17 H17 126.5
N1 C17 H17 126.5
N2 C18 C20 109.3(2)
N2 C18 C19 110.3(2)
C20 C18 C19 112.9(2)
N2 C18 H18 108.1
C20 C18 H18 108.1
C19 C18 H18 108.1
C18 C19 H19A 109.5
C18 C19 H19B 109.5
H19A C19 H19B 109.5
C18 C19 H19C 109.5
H19A C19 H19C 109.5
H19B C19 H19C 109.5
C18 C20 H20A 109.5
C18 C20 H20B 109.5
H20A C20 H20B 109.5
C18 C20 H20C 109.5
H20A C20 H20C 109.5
H20B C20 H20C 109.5
Cl1 C21 Cl2 110.42(16)
Cl1 C21 H21A 109.6
Cl2 C21 H21A 109.6
Cl1 C21 H21B 109.6
Cl2 C21 H21B 109.6
H21A C21 H21B 108.1

loop_
_geom_bond_atom_site_label_1
_geom_bond_atom_site_label_2
_geom_bond_distance
O1 C6 1.355(3)
O1 H1 0.8200
N1 C15 1.334(3)
N1 C17 1.375(3)
N1 C1 1.450(3)
N2 C15 1.322(3)
N2 C16 1.378(3)
N2 C18 1.494(3)
C1 C2 1.366(4)
C1 C6 1.397(3)
C2 C3 1.394(4)
C2 H2 0.9300
C3 C4 1.400(3)
C3 C7 1.518(4)
C4 C5 1.382(4)
C4 H4 0.9300
C5 C6 1.412(3)
C5 C11 1.539(3)
C7 C10 1.524(4)
C7 C8 1.532(4)
C7 C9 1.534(4)
C8 H8A 0.9600
C8 H8B 0.9600
C8 H8C 0.9600
C9 H9A 0.9600
C9 H9B 0.9600
C9 H9C 0.9600
C10 H10A 0.9600
C10 H10B 0.9600
C10 H10C 0.9600
C11 C12 1.538(4)
C11 C14 1.540(4)
C11 C13 1.540(3)
C12 H12A 0.9600
C12 H12B 0.9600
C12 H12C 0.9600
C13 H13A 0.9600
C13 H13B 0.9600
C13 H13C 0.9600
C14 H14A 0.9600
C14 H14B 0.9600
C14 H14C 0.9600
C15 H15 0.9300
C16 C17 1.352(4)
C16 H16 0.9300
C17 H17 0.9300
C18 C20 1.514(4)
C18 C19 1.519(4)
C18 H18 0.9800
C19 H19A 0.9600
C19 H19B 0.9600
C19 H19C 0.9600
C20 H20A 0.9600
C20 H20B 0.9600
C20 H20C 0.9600
C21 Cl1 1.759(3)
C21 Cl2 1.763(3)
C21 H21A 0.9700
C21 H21B 0.9700

loop_
_geom_torsion_atom_site_label_1
_geom_torsion_atom_site_label_2
_geom_torsion_atom_site_label_3
_geom_torsion_atom_site_label_4
_geom_torsion
C15 N1 C1 C2 59.9(4)
C17 N1 C1 C2 -119.6(3)
C15 N1 C1 C6 -120.4(3)
C17 N1 C1 C6 60.1(4)
C6 C1 C2 C3 -0.4(4)
N1 C1 C2 C3 179.3(2)
C1 C2 C3 C4 -0.9(4)
C1 C2 C3 C7 -178.4(2)
C2 C3 C4 C5 1.2(4)
C7 C3 C4 C5 178.6(2)
C3 C4 C5 C6 -0.1(4)
C3 C4 C5 C11 178.1(2)
C2 C1 C6 O1 178.7(2)
N1 C1 C6 O1 -1.1(4)
C2 C1 C6 C5 1.5(4)
N1 C1 C6 C5 -178.2(2)
C4 C5 C6 O1 -178.4(2)
C11 C5 C6 O1 3.3(4)
C4 C5 C6 C1 -1.2(4)
C11 C5 C6 C1 -179.5(2)
C2 C3 C7 C10 -169.3(2)
C4 C3 C7 C10 13.4(4)
C2 C3 C7 C8 71.0(3)
C4 C3 C7 C8 -106.2(3)
C2 C3 C7 C9 -49.1(3)
C4 C3 C7 C9 133.6(3)
C4 C5 C11 C12 -115.6(3)
C6 C5 C11 C12 62.6(3)
C4 C5 C11 C14 122.4(3)
C6 C5 C11 C14 -59.4(3)
C4 C5 C11 C13 3.9(4)
C6 C5 C11 C13 -177.9(2)
C16 N2 C15 N1 -0.6(3)
C18 N2 C15 N1 -178.3(2)
C17 N1 C15 N2 0.2(3)
C1 N1 C15 N2 -179.3(2)
C15 N2 C16 C17 0.7(3)
C18 N2 C16 C17 178.3(2)
N2 C16 C17 N1 -0.5(3)
C15 N1 C17 C16 0.2(3)
C1 N1 C17 C16 179.7(2)
C15 N2 C18 C20 -118.2(3)
C16 N2 C18 C20 64.5(3)
C15 N2 C18 C19 117.2(3)
C16 N2 C18 C19 -60.1(3)
